data_2310404
loop_
_publ_author_name
'Hoehne, E.'
'Dornberger-Schiff, K.'

_publ_section_title
;
 Die Kristallstruktur des wasserhaltigen Bariumsilikats Ba O Si O2 (H2 O)6
;
_journal_name_full 'Acta Crystallographica (1,1948-23,1967)'
_journal_page_first 1298
_journal_page_last 1298
_journal_volume 14
_journal_year 1961
_chemical_formula_sum 'Ba H12 O9 Si'
_chemical_name_systematic 'Ba H2 Si O4 (H2 O)5'
_space_group_IT_number 33
_symmetry_space_group_name_Hall 'P -2n 2a'
_symmetry_space_group_name_H-M 'P 21 c n'
_cell_angle_alpha 90
_cell_angle_beta 90
_cell_angle_gamma 90
_cell_formula_units_Z 8
_cell_length_a 8.43
_cell_length_b 12.96
_cell_length_c 15.01
_cell_volume 1639.885
_citation_journal_id_ASTM ACCRA9
_cod_data_source_file Hoehne_ACCRA9_1961_1473.cif
_cod_data_source_block H12Ba1O9Si1
_cod_original_sg_symbol_Hall 'P 2c -2n (z,y,-x)'
_cod_original_formula_sum 'H12 Ba1 O9 Si1'
_cod_database_code 2310404

loop_
_symmetry_equiv_pos_as_xyz
x,y,z
x+1/2,-y,-z
x+1/2,y+1/2,-z+1/2
x,-y+1/2,z+1/2

loop_
_atom_site_label
_atom_site_type_symbol
_atom_site_fract_x
_atom_site_fract_y
_atom_site_fract_z
_atom_site_occupancy
_atom_site_U_iso_or_equiv
O7 O-2 0.34 0.16 0.041 1 0.0
O9 O-2 0.73 0.436 0.143 1 0.0
O8 O-2 0.85 0.044 0.018 1 0.0
O10 O-2 0.77 0.422 0.354 1 0.0
O4 O-2 0.65 0.043 0.487 1 0.0
O3 O-2 0.17 0.166 0.482 1 0.0
Ba2 Ba+2 0.75 0.234 0.248 1 0.0
O17 O-2 0.67 0.185 0.062 1 0.0
Si2 Si+4 0.34 0.434 0.456 1 0.0
O12 O-2 0.08 0.298 0.287 1 0.0
O11 O-2 0.42 0.298 0.216 1 0.0
Si1 Si+4 0.16 0.434 0.065 1 0.0
O1 O-2 0.34 0.435 0.051 1 0.0
O18 O-2 0.83 0.193 0.433 1 0.0
O5 O-2 0.16 0.43 0.44 1 0.0
O16 O-2 0.5 0.179 0.369 1 0.0
O2 O-2 0.1 0.398 0.154 1 0.0
O15 O-2 0 0.18 0.121 1 0.0
O14 O-2 0.92 0.033 0.271 1 0.0
Ba1 Ba+2 0.25 0.109 0.241 1 0.0
O13 O-2 0.58 0.047 0.207 1 0.0
O6 O-2 0.42 0.426 0.364 1 0.0
